data_7104124
loop_
_publ_author_name
'Nagasawa, Isoroku'
'Amita, Hideaki'
'Kitagawa, Hiroshi'

_publ_section_title
;
 A new type of iodosulfite ion formulated as I2SO2(2-).
;
_journal_issue 2
_journal_name_full 'Chemical communications (Cambridge, England)'
_journal_page_first 204
_journal_page_last 205
_journal_paper_doi 10.1039/b815809f
_journal_volume 34
_journal_year 2008
_chemical_formula_moiety 'C20 H48 P4 Pt, O2 S, 2(I) '
_chemical_formula_sum 'C20 H48 I2 O2 P4 Pt S'
_chemical_formula_weight 925.45
_space_group_IT_number 15
_symmetry_cell_setting monoclinic
_symmetry_Int_Tables_number 15
_symmetry_space_group_name_Hall '-C 2yc'
_symmetry_space_group_name_H-M 'C 1 2/c 1'
_cell_angle_alpha 90.0000
_cell_angle_beta 115.1959(5)
_cell_angle_gamma 90.0000
_cell_formula_units_Z 4
_cell_length_a 20.3987(9)
_cell_length_b 7.9339(2)
_cell_length_c 21.585(1)
_cell_measurement_reflns_used 4288
_cell_measurement_temperature 277.2
_cell_measurement_theta_max 27.5
_cell_measurement_theta_min 3.1
_cell_volume 3160.9(2)
_computing_cell_refinement CRYSTALCLEAR
_computing_data_collection CRYSTALCLEAR
_computing_data_reduction 'teXsan Ver. 1.11'
_computing_publication_material 'teXsan Ver. 1.11'
_computing_structure_refinement SHELXL97
_computing_structure_solution SIR97
_diffrn_detector_area_resol_mean 14.71
_diffrn_measured_fraction_theta_full 97.1000
_diffrn_measured_fraction_theta_max 27.4835
_diffrn_measurement_device_type 'Rigaku/MSC Mercury CCD'
_diffrn_measurement_method \w
_diffrn_radiation_type 'Mo K\a'
_diffrn_radiation_wavelength 0.7107
_diffrn_reflns_av_R_equivalents 0.045
_diffrn_reflns_limit_h_max 24
_diffrn_reflns_limit_h_min -26
_diffrn_reflns_limit_k_max 7
_diffrn_reflns_limit_k_min -10
_diffrn_reflns_limit_l_max 28
_diffrn_reflns_limit_l_min -27
_diffrn_reflns_number 12432
_diffrn_reflns_theta_full 27.4835
_diffrn_reflns_theta_max 27.4835
_diffrn_reflns_theta_min 3.1291
_exptl_absorpt_coefficient_mu 6.659
_exptl_absorpt_correction_T_max 0.454
_exptl_absorpt_correction_T_min 0.144
_exptl_absorpt_correction_type numerical
_exptl_crystal_colour Yellow
_exptl_crystal_density_diffrn 1.945
_exptl_crystal_density_method 'not measured'
_exptl_crystal_description Prism
_exptl_crystal_F_000 1776.0
_exptl_crystal_size_max 0.547
_exptl_crystal_size_mid 0.455
_exptl_crystal_size_min 0.184
_refine_diff_density_max 1.60
_refine_diff_density_min -5.64
_refine_ls_extinction_coef 0.0000
_refine_ls_extinction_expression Fc^*^=kFc[1+0.001xFc^2^\l^3^/sin(2\q)]^-1/4^
_refine_ls_extinction_method SHELXL
_refine_ls_goodness_of_fit_ref 1.582
_refine_ls_hydrogen_treatment noref
_refine_ls_number_parameters 138
_refine_ls_number_reflns 3491
_refine_ls_R_factor_gt 0.0492
_refine_ls_shift/su_max 0.0390
_refine_ls_structure_factor_coef Fsqd
_refine_ls_weighting_details 'w = 1/[\s^2^(Fo^2^) + (0.1000P)^2^+0.0000P] where P=(Fo^2^+2Fc^2^)/3'
_refine_ls_weighting_scheme calc
_refine_ls_wR_factor_ref 0.1824
_reflns_number_gt 3491
_reflns_number_total 3568
_reflns_threshold_expression F^2^>2.0sigma(I)
_cod_data_source_file b815809f.txt
_cod_data_source_block '_Pt(depe)2(ISO2)2'
_cod_depositor_comments
;
The following automatic conversions were performed:
'_exptl_absorpt_correction_type' value 'Numerical' changed to 'numerical'
according to '/home/saulius/struct/CIF-dictionaries/cif_core.dic'
dictionary named 'cif_core.dic' version 2.4.1 from 2010-06-29.

Automatic conversion script
Id: cif_fix_enum 1527 2010-12-29 10:47:43Z saulius 
;
_cod_original_formula_sum 'C20 H48 I2 O2 P4 Pt S '
_cod_database_code 7104124

loop_
_symmetry_equiv_pos_as_xyz
x,y,z
-x,y,1/2-z
-x,-y,-z
x,-y,1/2+z
1/2+x,1/2+y,z
1/2-x,1/2+y,1/2-z
1/2-x,1/2-y,-z
1/2+x,1/2-y,1/2+z

loop_
_atom_site_label
_atom_site_type_symbol
_atom_site_fract_x
_atom_site_fract_y
_atom_site_fract_z
_atom_site_U_iso_or_equiv
_atom_site_adp_type
_atom_site_occupancy
_atom_site_calc_flag
_atom_site_refinement_flags
_atom_site_disorder_assembly
_atom_site_disorder_group
Pt(1) Pt 0.0000 0.0000 0.5000 0.0171(2) Uani 1.00 d S . .
I(1) I -0.17593(3) 0.33138(6) 0.17461(2) 0.0417(2) Uani 1.00 d . . .
S(1) S 0.0000 0.4855(4) 0.2500 0.0485(9) Uani 1.00 d S . .
P(1) P -0.08251(8) 0.0414(2) 0.38682(7) 0.0221(3) Uani 1.00 d . . .
P(2) P 0.0832(1) -0.0140(2) 0.4530(1) 0.0210(4) Uani 1.00 d . . .
O(1) O -0.0001(5) 0.576(1) 0.1914(5) 0.097(3) Uani 1.00 d . . .
C(1) C -0.0307(3) 0.1300(8) 0.3437(3) 0.030(1) Uani 1.00 d . . .
C(2) C 0.0364(5) 0.0250(10) 0.3606(4) 0.028(1) Uani 1.00 d . . .
C(3) C -0.1522(6) -0.1624(9) 0.2695(4) 0.053(2) Uani 1.00 d . . .
C(4) C -0.1167(4) -0.1626(7) 0.3474(4) 0.029(1) Uani 1.00 d . . .
C(5) C -0.1412(5) 0.3647(9) 0.3776(4) 0.047(2) Uani 1.00 d . . .
C(6) C -0.1615(4) 0.1777(8) 0.3618(4) 0.032(1) Uani 1.00 d . . .
C(7) C 0.1740(5) -0.223(1) 0.4176(5) 0.051(2) Uani 1.00 d . . .
C(8) C 0.1274(4) -0.2163(8) 0.4570(4) 0.035(1) Uani 1.00 d . . .
C(9) C 0.1284(5) 0.3179(9) 0.4878(5) 0.048(2) Uani 1.00 d . . .
C(10) C 0.1567(4) 0.1407(8) 0.4888(4) 0.030(1) Uani 1.00 d . . .
H(1) H -0.0597 0.1291 0.2953 0.0353 Uiso 1.00 calc . . .
H(2) H -0.0176 0.2427 0.3584 0.0353 Uiso 1.00 calc . . .
H(3) H 0.0685 0.0818 0.3461 0.0331 Uiso 1.00 calc . . .
H(4) H 0.0234 -0.0810 0.3376 0.0331 Uiso 1.00 calc . . .
H(5) H -0.1933 -0.0848 0.2534 0.0660 Uiso 1.00 calc . . .
H(6) H -0.1192 -0.1228 0.2523 0.0660 Uiso 1.00 calc . . .
H(7) H -0.1695 -0.2699 0.2517 0.0660 Uiso 1.00 calc . . .
H(8) H -0.0776 -0.2405 0.3618 0.0358 Uiso 1.00 calc . . .
H(9) H -0.1517 -0.2015 0.3628 0.0358 Uiso 1.00 calc . . .
H(10) H -0.1123 0.3790 0.4256 0.0582 Uiso 1.00 calc . . .
H(11) H -0.1143 0.4017 0.3534 0.0582 Uiso 1.00 calc . . .
H(12) H -0.1838 0.4318 0.3644 0.0582 Uiso 1.00 calc . . .
H(13) H -0.1909 0.1633 0.3138 0.0400 Uiso 1.00 calc . . .
H(14) H -0.1895 0.1409 0.3857 0.0400 Uiso 1.00 calc . . .
H(15) H 0.1951 -0.3323 0.4220 0.0616 Uiso 1.00 calc . . .
H(16) H 0.1438 -0.2029 0.3700 0.0616 Uiso 1.00 calc . . .
H(17) H 0.2109 -0.1409 0.4339 0.0616 Uiso 1.00 calc . . .
H(18) H 0.1590 -0.2383 0.5043 0.0447 Uiso 1.00 calc . . .
H(19) H 0.0920 -0.3008 0.4405 0.0447 Uiso 1.00 calc . . .
H(20) H 0.1660 0.3969 0.5059 0.0570 Uiso 1.00 calc . . .
H(21) H 0.0975 0.3491 0.4406 0.0570 Uiso 1.00 calc . . .
H(22) H 0.0987 0.3233 0.5123 0.0570 Uiso 1.00 calc . . .
H(23) H 0.1863 0.1106 0.5362 0.0376 Uiso 1.00 calc . . .
H(24) H 0.1856 0.1369 0.4647 0.0376 Uiso 1.00 calc . . .

loop_
_atom_site_aniso_label
_atom_site_aniso_U_11
_atom_site_aniso_U_22
_atom_site_aniso_U_33
_atom_site_aniso_U_12
_atom_site_aniso_U_13
_atom_site_aniso_U_23
Pt(1) 0.0170(3) 0.0195(3) 0.0130(3) 0.00008(7) 0.0047(2) 0.00048(7)
I(1) 0.0376(3) 0.0562(4) 0.0297(3) 0.0160(2) 0.0129(3) 0.0085(2)
S(1) 0.056(2) 0.040(2) 0.051(2) 0.0000 0.025(2) 0.0000
P(1) 0.0201(7) 0.0275(6) 0.0157(7) 0.0012(7) 0.0047(6) 0.0009(6)
P(2) 0.0194(9) 0.0269(8) 0.0167(9) 0.0005(5) 0.0078(8) -0.0007(4)
O(1) 0.060(5) 0.107(7) 0.114(8) 0.011(5) 0.028(5) 0.065(7)
C(1) 0.026(3) 0.038(3) 0.023(3) 0.000(2) 0.008(2) 0.010(2)
C(2) 0.022(3) 0.044(3) 0.018(3) 0.000(3) 0.008(3) 0.003(3)
C(3) 0.063(6) 0.055(5) 0.026(4) -0.006(4) 0.005(4) -0.010(3)
C(4) 0.028(3) 0.032(3) 0.025(3) 0.000(2) 0.008(3) -0.004(2)
C(5) 0.064(5) 0.030(3) 0.046(4) 0.012(3) 0.024(4) 0.003(3)
C(6) 0.031(3) 0.037(3) 0.024(3) 0.009(2) 0.006(3) -0.001(2)
C(7) 0.053(5) 0.055(4) 0.053(5) 0.015(4) 0.031(4) -0.001(4)
C(8) 0.038(4) 0.033(3) 0.035(3) 0.008(3) 0.016(3) 0.000(3)
C(9) 0.067(6) 0.035(3) 0.053(5) -0.018(3) 0.036(4) -0.017(3)
C(10) 0.027(3) 0.033(3) 0.029(3) -0.009(2) 0.011(3) -0.004(2)

loop_
_atom_type_symbol
_atom_type_description
_atom_type_scat_dispersion_real
_atom_type_scat_dispersion_imag
_atom_type_scat_source
C C 0.003 0.002
;International Tables for Crystallography
(1992, Vol. C, Tables 4.2.6.8 and 6.1.1.4)
;
H H 0.000 0.000
;International Tables for Crystallography
(1992, Vol. C, Table 6.1.1.4)
;
I I -0.474 1.812
;International Tables for Crystallography
(1992, Vol. C, Tables 4.2.6.8 and 6.1.1.4)
;
O O 0.011 0.006
;International Tables for Crystallography
(1992, Vol. C, Tables 4.2.6.8 and 6.1.1.4)
;
P P 0.102 0.094
;International Tables for Crystallography
(1992, Vol. C, Tables 4.2.6.8 and 6.1.1.4)
;
Pt Pt -1.703 8.390
;International Tables for Crystallography
(1992, Vol. C, Tables 4.2.6.8 and 6.1.1.4)
;
S S 0.125 0.123
;International Tables for Crystallography
(1992, Vol. C, Tables 4.2.6.8 and 6.1.1.4)
;

loop_
_geom_angle_atom_site_label_1
_geom_angle_atom_site_label_2
_geom_angle_atom_site_label_3
_geom_angle
_geom_angle_site_symmetry_1
_geom_angle_site_symmetry_2
_geom_angle_site_symmetry_3
_geom_angle_publ_flag
P(1) Pt(1) P(1) 180.0000(1) . . 3_556 yes
P(1) Pt(1) P(2) 83.36(6) . . . yes
P(1) Pt(1) P(2) 96.64(6) . . 3_556 yes
P(1) Pt(1) P(2) 96.64(6) 3_556 . . yes
P(1) Pt(1) P(2) 83.36(6) 3_556 . 3_556 yes
P(2) Pt(1) P(2) 180.0 . . 3_556 yes
O(1) S(1) O(1) 120.9(9) . . 2_555 yes
Pt(1) P(1) C(1) 105.8(2) . . . yes
Pt(1) P(1) C(4) 109.1(2) . . . yes
Pt(1) P(1) C(6) 123.3(3) . . . yes
C(1) P(1) C(4) 107.1(4) . . . yes
C(1) P(1) C(6) 104.6(3) . . . yes
C(4) P(1) C(6) 105.9(3) . . . yes
Pt(1) P(2) C(2) 109.2(3) . . . yes
Pt(1) P(2) C(8) 117.3(3) . . . yes
Pt(1) P(2) C(10) 113.7(3) . . . yes
C(2) P(2) C(8) 102.6(4) . . . yes
C(2) P(2) C(10) 107.4(4) . . . yes
C(8) P(2) C(10) 105.6(3) . . . yes
P(1) C(1) C(2) 109.1(5) . . . yes
P(2) C(2) C(1) 110.8(7) . . . yes
P(1) C(4) C(3) 115.0(5) . . . yes
P(1) C(6) C(5) 112.7(5) . . . yes
P(2) C(8) C(7) 114.7(6) . . . yes
P(2) C(10) C(9) 112.1(5) . . . yes
I(1) S(1) I(1) 138.75(9) . . 2_555 yes
O(1) S(1) I(1) 98.5(3) . . . yes
O(1) S(1) I(1) 101.5(4) 2_555 . . yes

loop_
_geom_bond_atom_site_label_1
_geom_bond_atom_site_label_2
_geom_bond_distance
_geom_bond_site_symmetry_1
_geom_bond_site_symmetry_2
_geom_bond_publ_flag
Pt(1) P(1) 2.325(1) . . yes
Pt(1) P(1) 2.325(1) . 3_556 yes
Pt(1) P(2) 2.322(3) . . yes
Pt(1) P(2) 2.322(3) . 3_556 yes
S(1) O(1) 1.45(1) . . yes
S(1) O(1) 1.45(1) . 2_555 yes
P(1) C(1) 1.821(8) . . yes
P(1) C(4) 1.823(6) . . yes
P(1) C(6) 1.821(7) . . yes
P(2) C(2) 1.833(8) . . yes
P(2) C(8) 1.825(7) . . yes
P(2) C(10) 1.834(7) . . yes
C(1) C(2) 1.51(1) . . yes
C(3) C(4) 1.52(1) . . yes
C(5) C(6) 1.539(9) . . yes
C(7) C(8) 1.52(2) . . yes
C(9) C(10) 1.52(1) . . yes
I(1) S(1) 3.471(1) . . yes

loop_
_geom_contact_atom_site_label_1
_geom_contact_atom_site_label_2
_geom_contact_distance
_geom_contact_site_symmetry_1
_geom_contact_site_symmetry_2
_geom_contact_publ_flag
O(1) C(4) 3.52(1) . 2_565 ?
O(1) C(3) 3.53(1) . 2_565 ?
O(1) C(8) 3.56(1) . 2_565 ?

loop_
_geom_torsion_atom_site_label_1
_geom_torsion_atom_site_label_2
_geom_torsion_atom_site_label_3
_geom_torsion_atom_site_label_4
_geom_torsion
_geom_torsion_site_symmetry_1
_geom_torsion_site_symmetry_2
_geom_torsion_site_symmetry_3
_geom_torsion_site_symmetry_4
_geom_torsion_publ_flag
Pt(1) P(1) C(1) C(2) 48.9(5) . . . . yes
Pt(1) P(1) C(4) C(3) -161.8(6) . . . . yes
Pt(1) P(1) C(6) C(5) 65.9(7) . . . . yes
Pt(1) P(1) C(1) C(2) -48.9(5) . 3_556 3_556 3_556 yes
Pt(1) P(1) C(4) C(3) 161.8(6) . 3_556 3_556 3_556 yes
Pt(1) P(1) C(6) C(5) -65.9(7) . 3_556 3_556 3_556 yes
Pt(1) P(2) C(2) C(1) 26.0(6) . . . . yes
Pt(1) P(2) C(8) C(7) 172.6(4) . . . . yes
Pt(1) P(2) C(10) C(9) -51.0(7) . . . . yes
Pt(1) P(2) C(2) C(1) -26.0(6) . 3_556 3_556 3_556 yes
Pt(1) P(2) C(8) C(7) -172.6(4) . 3_556 3_556 3_556 yes
Pt(1) P(2) C(10) C(9) 51.0(7) . 3_556 3_556 3_556 yes
P(1) Pt(1) P(2) C(2) 2.8(3) . . . . yes
P(1) Pt(1) P(2) C(8) -113.4(2) . . . . yes
P(1) Pt(1) P(2) C(10) 122.7(2) . . . . yes
P(1) Pt(1) P(2) C(2) 177.2(3) . . 3_556 3_556 yes
P(1) Pt(1) P(2) C(8) -66.6(2) . . 3_556 3_556 yes
P(1) Pt(1) P(2) C(10) 57.3(2) . . 3_556 3_556 yes
P(1) C(1) C(2) P(2) -48.1(6) . . . . yes
P(2) Pt(1) P(1) C(1) -25.2(2) . . . . yes
P(2) Pt(1) P(1) C(4) 89.8(3) . . . . yes
P(2) Pt(1) P(1) C(6) -145.1(3) . . . . yes
P(2) Pt(1) P(1) C(1) -154.8(2) . . 3_556 3_556 yes
P(2) Pt(1) P(1) C(4) 90.2(3) . . 3_556 3_556 yes
P(2) Pt(1) P(1) C(6) -34.9(3) . . 3_556 3_556 yes
C(1) P(1) C(4) C(3) -47.7(7) . . . . yes
C(1) P(1) C(6) C(5) -54.7(7) . . . . yes
C(1) C(2) P(2) C(8) 151.1(5) . . . . yes
C(1) C(2) P(2) C(10) -97.8(6) . . . . yes
C(2) P(2) C(8) C(7) 53.0(6) . . . . yes
C(2) P(2) C(10) C(9) 69.9(7) . . . . yes
C(2) C(1) P(1) C(4) -67.4(5) . . . . yes
C(2) C(1) P(1) C(6) -179.6(4) . . . . yes
C(3) C(4) P(1) C(6) 63.5(8) . . . . yes
C(4) P(1) C(6) C(5) -167.7(6) . . . . yes
C(7) C(8) P(2) C(10) -59.4(6) . . . . yes
C(8) P(2) C(10) C(9) 178.9(6) . . . . yes
C(8) P(2) C(10) C(9) 178.9(6) . . . . yes
